data_1516533
loop_
_publ_author_name
'Gianetti, Thomas L.'
'Bergman, Robert G.'
'Arnold, John'

_publ_section_title
;
 Carbon--fluorine bond cleavage in fluoroarenes via a niobium(iii) imido
 complex: from stoichiometric to catalytic hydrodefluorination
;
_journal_issue 6
_journal_name_full 'Chemical Science'
_journal_page_first 2517
_journal_paper_doi 10.1039/c4sc00006d
_journal_volume 5
_journal_year 2014
_chemical_formula_moiety 'C39 H52 F4 N3 Nb'
_chemical_formula_sum 'C39 H52 F4 N3 Nb'
_chemical_formula_weight 731.74
_chemical_name_common 'Complex h'
_chemical_name_systematic
;
 ?
;
_space_group_crystal_system monoclinic
_space_group_IT_number 14
_space_group_name_Hall '-P 2ybc'
_space_group_name_H-M_alt 'P 1 21/c 1'
_symmetry_space_group_name_Hall '-P 2ybc'
_symmetry_space_group_name_H-M 'P 1 21/c 1'
_atom_sites_solution_hydrogens geom
_atom_sites_solution_primary direct
_atom_sites_solution_secondary difmap
_audit_creation_method SHELXL-2014
_cell_angle_alpha 90
_cell_angle_beta 91.2170(10)
_cell_angle_gamma 90
_cell_formula_units_Z 4
_cell_length_a 12.7898(5)
_cell_length_b 11.5223(4)
_cell_length_c 24.9612(9)
_cell_measurement_reflns_used 9941
_cell_measurement_temperature 173(2)
_cell_measurement_theta_max 25.31
_cell_measurement_theta_min 2.26
_cell_volume 3677.7(2)
_computing_cell_refinement 'Bruker APEX2 v.2011.4'
_computing_data_collection 'Bruker APEX2 v.2011.4'
_computing_data_reduction 'Bruker APEX2 v.2011.4'
_computing_molecular_graphics ORTEP-32
_computing_publication_material WinGX
_computing_structure_refinement 'SHELXL-2014 (Sheldrick, 2014)'
_computing_structure_solution SIR-2004
_diffrn_ambient_temperature 173(2)
_diffrn_detector_area_resol_mean 8.366
_diffrn_measured_fraction_theta_full 1.000
_diffrn_measured_fraction_theta_max 0.999
_diffrn_measurement_device_type 'Bruker APEX-I CCD'
_diffrn_measurement_method 'phi and omega scans'
_diffrn_radiation_type MoK\a
_diffrn_radiation_wavelength 0.71073
_diffrn_reflns_av_R_equivalents 0.0468
_diffrn_reflns_av_unetI/netI 0.0468
_diffrn_reflns_Laue_measured_fraction_full 1.000
_diffrn_reflns_Laue_measured_fraction_max 0.999
_diffrn_reflns_limit_h_max 15
_diffrn_reflns_limit_h_min -15
_diffrn_reflns_limit_k_max 12
_diffrn_reflns_limit_k_min -13
_diffrn_reflns_limit_l_max 30
_diffrn_reflns_limit_l_min -30
_diffrn_reflns_number 26888
_diffrn_reflns_point_group_measured_fraction_full 1.000
_diffrn_reflns_point_group_measured_fraction_max 0.999
_diffrn_reflns_theta_full 25.000
_diffrn_reflns_theta_max 25.357
_diffrn_reflns_theta_min 1.593
_diffrn_source 'fine-focus sealed tube'
_exptl_absorpt_coefficient_mu 0.378
_exptl_absorpt_correction_T_max 0.9802
_exptl_absorpt_correction_T_min 0.9717
_exptl_absorpt_correction_type multi-scan
_exptl_absorpt_process_details SADABS
_exptl_crystal_colour orange
_exptl_crystal_density_diffrn 1.322
_exptl_crystal_density_method 'not measured'
_exptl_crystal_description rode
_exptl_crystal_F_000 1536
_exptl_crystal_size_max 0.150
_exptl_crystal_size_mid 0.130
_exptl_crystal_size_min 0.070
_refine_diff_density_max 0.963
_refine_diff_density_min -0.325
_refine_diff_density_rms 0.072
_refine_ls_extinction_method none
_refine_ls_goodness_of_fit_ref 1.017
_refine_ls_hydrogen_treatment constr
_refine_ls_matrix_type full
_refine_ls_number_parameters 437
_refine_ls_number_reflns 6733
_refine_ls_number_restraints 0
_refine_ls_restrained_S_all 1.017
_refine_ls_R_factor_all 0.0522
_refine_ls_R_factor_gt 0.0368
_refine_ls_shift/su_max 0.012
_refine_ls_shift/su_mean 0.000
_refine_ls_structure_factor_coef Fsqd
_refine_ls_weighting_details 'w=1/[\s^2^(Fo^2^)+(0.0447P)^2^+2.5341P] where P=(Fo^2^+2Fc^2^)/3'
_refine_ls_weighting_scheme calc
_refine_ls_wR_factor_gt 0.0862
_refine_ls_wR_factor_ref 0.0929
_reflns_Friedel_coverage 0.000
_reflns_number_gt 5363
_reflns_number_total 6733
_reflns_threshold_expression 'I > 2\s(I)'
_cod_data_source_file c4sc00006d2.cif
_cod_data_source_block shelx
_cod_depositor_comments
;
The following automatic conversions were performed:

'_exptl_absorpt_correction_type' value 'multi_scan' changed to
'multi-scan' according to
/usr/data/users/saulius/crontab/automatic-downloads/current/RSC/lib/dictionaries/cif_core.dic
dictionary named 'cif_core.dic' version 2.4.2 from 2011-04-26.

Automatic conversion script
Id: cif_fix_values 2281 2013-09-26 08:29:07Z andrius 
;
_cod_database_code 1516533
_shelx_space_group_comment
;
The symmetry employed for this shelxl refinement is uniquely defined
by the following loop, which should always be used as a source of
symmetry information in preference to the above space-group names.
They are only intended as comments.
;
_shelx_estimated_absorpt_t_min 0.945
_shelx_estimated_absorpt_t_max 0.974
_shelxl_version_number 2014-1

loop_
_space_group_symop_operation_xyz
'x, y, z'
'-x, y+1/2, -z+1/2'
'-x, -y, -z'
'x, -y-1/2, z-1/2'

loop_
_atom_site_label
_atom_site_type_symbol
_atom_site_fract_x
_atom_site_fract_y
_atom_site_fract_z
_atom_site_U_iso_or_equiv
_atom_site_adp_type
_atom_site_occupancy
_atom_site_site_symmetry_order
_atom_site_calc_flag
_atom_site_refinement_flags_posn
_atom_site_refinement_flags_adp
C1 C 0.7581(2) 0.0943(2) 0.11884(10) 0.0174(6) Uani 1 1 d . .
C2 C 0.7821(2) -0.0020(2) 0.08900(11) 0.0198(6) Uani 1 1 d . .
C3 C 0.7271(3) -0.1049(3) 0.09217(12) 0.0299(8) Uani 1 1 d . .
C4 C 0.6438(3) -0.1163(3) 0.12542(13) 0.0375(9) Uani 1 1 d . .
H4 H 0.6055 -0.1868 0.1266 0.045 Uiso 1 1 calc R U
C5 C 0.6168(3) -0.0242(3) 0.15697(13) 0.0372(8) Uani 1 1 d . .
H5 H 0.5601 -0.0291 0.1808 0.045 Uiso 1 1 calc R U
C6 C 0.6754(2) 0.0760(3) 0.15265(11) 0.0238(7) Uani 1 1 d . .
C7 C 0.8986(2) 0.6376(3) 0.17184(12) 0.0250(7) Uani 1 1 d . .
H7A H 0.8472 0.7002 0.1677 0.037 Uiso 1 1 calc R U
H7B H 0.9619 0.6577 0.1524 0.037 Uiso 1 1 calc R U
H7C H 0.9163 0.6270 0.2099 0.037 Uiso 1 1 calc R U
C8 C 0.8531(2) 0.5264(2) 0.14945(11) 0.0158(6) Uani 1 1 d . .
C9 C 0.8007(2) 0.5364(2) 0.09941(11) 0.0174(6) Uani 1 1 d . .
H9 H 0.8203 0.6017 0.0787 0.021 Uiso 1 1 calc R U
C10 C 0.7247(2) 0.4654(2) 0.07559(10) 0.0153(6) Uani 1 1 d . .
C11 C 0.6576(2) 0.5235(3) 0.03244(11) 0.0206(6) Uani 1 1 d . .
H11A H 0.6250 0.5932 0.0472 0.031 Uiso 1 1 calc R U
H11B H 0.6030 0.4696 0.0200 0.031 Uiso 1 1 calc R U
H11C H 0.7014 0.5453 0.0023 0.031 Uiso 1 1 calc R U
C12 C 0.9019(2) 0.4277(2) 0.23115(10) 0.0156(6) Uani 1 1 d . .
C13 C 0.8332(2) 0.4227(2) 0.27388(11) 0.0181(6) Uani 1 1 d . .
C14 C 0.8747(2) 0.4236(3) 0.32583(11) 0.0233(7) Uani 1 1 d . .
H14 H 0.8288 0.4211 0.3552 0.028 Uiso 1 1 calc R U
C15 C 0.9816(2) 0.4281(3) 0.33562(11) 0.0250(7) Uani 1 1 d . .
H15 H 1.0086 0.4294 0.3714 0.030 Uiso 1 1 calc R U
C16 C 1.0484(2) 0.4305(3) 0.29286(11) 0.0229(7) Uani 1 1 d . .
H16 H 1.1218 0.4332 0.2996 0.028 Uiso 1 1 calc R U
C17 C 1.0109(2) 0.4293(2) 0.24026(11) 0.0180(6) Uani 1 1 d . .
C18 C 0.7153(2) 0.4196(3) 0.26531(11) 0.0207(6) Uani 1 1 d . .
H18 H 0.7011 0.3891 0.2284 0.025 Uiso 1 1 calc R U
C19 C 0.6700(3) 0.5414(3) 0.26777(15) 0.0389(9) Uani 1 1 d . .
H19A H 0.6826 0.5738 0.3036 0.058 Uiso 1 1 calc R U
H19B H 0.5946 0.5384 0.2601 0.058 Uiso 1 1 calc R U
H19C H 0.7037 0.5906 0.2412 0.058 Uiso 1 1 calc R U
C20 C 0.6620(2) 0.3377(3) 0.30454(12) 0.0304(8) Uani 1 1 d . .
H20A H 0.6648 0.3715 0.3406 0.046 Uiso 1 1 calc R U
H20B H 0.6981 0.2627 0.3049 0.046 Uiso 1 1 calc R U
H20C H 0.5888 0.3264 0.2932 0.046 Uiso 1 1 calc R U
C21 C 1.0891(2) 0.4271(3) 0.19521(11) 0.0242(7) Uani 1 1 d . .
H21 H 1.0491 0.4326 0.1604 0.029 Uiso 1 1 calc R U
C22 C 1.1662(2) 0.5286(3) 0.19801(13) 0.0375(9) Uani 1 1 d . .
H22A H 1.1274 0.6017 0.2002 0.056 Uiso 1 1 calc R U
H22B H 1.2087 0.5289 0.1658 0.056 Uiso 1 1 calc R U
H22C H 1.2119 0.5201 0.2298 0.056 Uiso 1 1 calc R U
C23 C 1.1479(2) 0.3116(3) 0.19594(12) 0.0316(8) Uani 1 1 d . .
H23A H 1.1951 0.3085 0.1655 0.047 Uiso 1 1 calc R U
H23B H 1.0977 0.2475 0.1933 0.047 Uiso 1 1 calc R U
H23C H 1.1887 0.3047 0.2295 0.047 Uiso 1 1 calc R U
C24 C 0.6079(2) 0.3033(2) 0.07339(10) 0.0157(6) Uani 1 1 d . .
C25 C 0.6018(2) 0.2308(2) 0.02788(11) 0.0183(6) Uani 1 1 d . .
C26 C 0.5046(2) 0.1862(3) 0.01275(12) 0.0253(7) Uani 1 1 d . .
H26 H 0.4992 0.1366 -0.0176 0.030 Uiso 1 1 calc R U
C27 C 0.4155(2) 0.2123(3) 0.04081(13) 0.0293(7) Uani 1 1 d . .
H27 H 0.3497 0.1818 0.0294 0.035 Uiso 1 1 calc R U
C28 C 0.4227(2) 0.2826(3) 0.08523(12) 0.0252(7) Uani 1 1 d . .
H28 H 0.3614 0.2998 0.1045 0.030 Uiso 1 1 calc R U
C29 C 0.5179(2) 0.3291(3) 0.10242(11) 0.0194(6) Uani 1 1 d . .
C30 C 0.5182(2) 0.4076(3) 0.15167(11) 0.0228(7) Uani 1 1 d . .
H30 H 0.5926 0.4208 0.1633 0.027 Uiso 1 1 calc R U
C31 C 0.4611(2) 0.3519(3) 0.19837(12) 0.0329(8) Uani 1 1 d . .
H31A H 0.4685 0.4014 0.2301 0.049 Uiso 1 1 calc R U
H31B H 0.4915 0.2755 0.2061 0.049 Uiso 1 1 calc R U
H31C H 0.3869 0.3432 0.1888 0.049 Uiso 1 1 calc R U
C32 C 0.4690(3) 0.5259(3) 0.13868(14) 0.0376(8) Uani 1 1 d . .
H32A H 0.4686 0.5736 0.1712 0.056 Uiso 1 1 calc R U
H32B H 0.3971 0.5147 0.1254 0.056 Uiso 1 1 calc R U
H32C H 0.5098 0.5649 0.1112 0.056 Uiso 1 1 calc R U
C33 C 0.6963(2) 0.2032(2) -0.00639(11) 0.0204(6) Uani 1 1 d . .
H33 H 0.7606 0.2098 0.0169 0.024 Uiso 1 1 calc R U
C34 C 0.7062(3) 0.2892(3) -0.05272(12) 0.0286(7) Uani 1 1 d . .
H34A H 0.7199 0.3670 -0.0384 0.043 Uiso 1 1 calc R U
H34B H 0.6411 0.2900 -0.0741 0.043 Uiso 1 1 calc R U
H34C H 0.7642 0.2657 -0.0754 0.043 Uiso 1 1 calc R U
C35 C 0.6920(2) 0.0805(3) -0.02932(12) 0.0272(7) Uani 1 1 d . .
H35A H 0.7603 0.0603 -0.0438 0.041 Uiso 1 1 calc R U
H35B H 0.6385 0.0767 -0.0579 0.041 Uiso 1 1 calc R U
H35C H 0.6746 0.0256 -0.0009 0.041 Uiso 1 1 calc R U
C36 C 1.0187(2) 0.2662(3) 0.04464(11) 0.0215(6) Uani 1 1 d . .
C37 C 1.0903(2) 0.1645(3) 0.05889(12) 0.0300(8) Uani 1 1 d . .
H37A H 1.1492 0.1632 0.0345 0.045 Uiso 1 1 calc R U
H37B H 1.0510 0.0918 0.0555 0.045 Uiso 1 1 calc R U
H37C H 1.1166 0.1733 0.0958 0.045 Uiso 1 1 calc R U
C38 C 1.0784(2) 0.3812(3) 0.04801(12) 0.0304(8) Uani 1 1 d . .
H38A H 1.0294 0.4458 0.0426 0.046 Uiso 1 1 calc R U
H38B H 1.1313 0.3833 0.0202 0.046 Uiso 1 1 calc R U
H38C H 1.1126 0.3882 0.0834 0.046 Uiso 1 1 calc R U
C39 C 0.9724(2) 0.2508(3) -0.01202(11) 0.0301(8) Uani 1 1 d . .
H39A H 0.9258 0.3161 -0.0205 0.045 Uiso 1 1 calc R U
H39B H 0.9327 0.1781 -0.0139 0.045 Uiso 1 1 calc R U
H39C H 1.0290 0.2484 -0.0378 0.045 Uiso 1 1 calc R U
N1 N 0.85980(16) 0.42676(19) 0.17648(8) 0.0134(5) Uani 1 1 d . .
N2 N 0.70741(16) 0.35470(19) 0.09040(8) 0.0132(5) Uani 1 1 d . .
N3 N 0.93323(17) 0.2693(2) 0.08247(9) 0.0172(5) Uani 1 1 d . .
F1 F 0.90068(12) 0.19418(13) 0.19513(6) 0.0205(4) Uani 1 1 d . .
F2 F 0.86248(13) 0.00131(14) 0.05428(6) 0.0259(4) Uani 1 1 d . .
F3 F 0.75453(17) -0.19498(17) 0.06102(8) 0.0461(5) Uani 1 1 d . .
F4 F 0.65134(13) 0.16790(16) 0.18558(7) 0.0324(4) Uani 1 1 d . .
Nb1 Nb 0.83798(2) 0.26603(2) 0.13151(2) 0.01225(8) Uani 1 1 d . .

loop_
_atom_site_aniso_label
_atom_site_aniso_U_11
_atom_site_aniso_U_22
_atom_site_aniso_U_33
_atom_site_aniso_U_23
_atom_site_aniso_U_13
_atom_site_aniso_U_12
C1 0.0189(14) 0.0190(16) 0.0141(14) 0.0024(11) -0.0085(11) 0.0026(12)
C2 0.0213(15) 0.0200(16) 0.0179(15) 0.0052(12) -0.0091(12) -0.0013(13)
C3 0.049(2) 0.0149(16) 0.0251(17) -0.0036(13) -0.0176(15) 0.0009(15)
C4 0.046(2) 0.033(2) 0.0334(19) 0.0111(16) -0.0126(17) -0.0212(17)
C5 0.041(2) 0.042(2) 0.0292(18) 0.0088(16) -0.0015(15) -0.0122(17)
C6 0.0243(16) 0.0272(17) 0.0198(15) 0.0042(13) -0.0025(13) -0.0020(14)
C7 0.0297(17) 0.0183(16) 0.0267(16) -0.0006(13) -0.0042(13) -0.0057(14)
C8 0.0120(13) 0.0153(15) 0.0202(14) -0.0019(11) 0.0051(11) 0.0003(11)
C9 0.0181(14) 0.0151(15) 0.0191(14) 0.0037(12) 0.0036(11) -0.0009(12)
C10 0.0153(14) 0.0179(15) 0.0130(13) 0.0001(11) 0.0051(11) 0.0041(12)
C11 0.0214(15) 0.0196(16) 0.0208(15) 0.0051(12) -0.0020(12) 0.0011(13)
C12 0.0180(14) 0.0148(14) 0.0141(14) -0.0026(11) 0.0000(11) -0.0010(12)
C13 0.0199(15) 0.0159(15) 0.0184(15) -0.0028(11) -0.0002(12) -0.0011(12)
C14 0.0262(16) 0.0280(17) 0.0156(15) -0.0024(12) 0.0024(12) -0.0017(14)
C15 0.0306(17) 0.0296(18) 0.0147(15) -0.0026(13) -0.0053(13) -0.0022(14)
C16 0.0193(15) 0.0257(17) 0.0236(16) -0.0028(13) -0.0041(12) -0.0042(13)
C17 0.0184(14) 0.0188(15) 0.0166(14) -0.0016(11) -0.0021(11) -0.0037(12)
C18 0.0170(14) 0.0293(17) 0.0161(14) -0.0012(12) 0.0038(12) 0.0002(13)
C19 0.0267(18) 0.031(2) 0.059(2) 0.0017(17) 0.0032(16) 0.0039(16)
C20 0.0218(16) 0.041(2) 0.0286(17) 0.0058(15) 0.0010(13) -0.0044(15)
C21 0.0162(14) 0.0377(19) 0.0186(15) -0.0006(13) 0.0014(12) -0.0012(14)
C22 0.0227(17) 0.051(2) 0.039(2) 0.0046(17) 0.0023(15) -0.0127(17)
C23 0.0186(15) 0.052(2) 0.0248(17) -0.0050(15) 0.0027(13) 0.0073(16)
C24 0.0133(13) 0.0166(15) 0.0169(14) 0.0052(11) -0.0051(11) -0.0026(12)
C25 0.0196(14) 0.0170(14) 0.0181(14) 0.0038(12) -0.0059(11) 0.0010(12)
C26 0.0265(16) 0.0259(17) 0.0230(16) -0.0012(13) -0.0080(13) -0.0034(14)
C27 0.0199(16) 0.0328(19) 0.0346(18) 0.0036(15) -0.0094(14) -0.0082(14)
C28 0.0149(14) 0.0350(19) 0.0257(16) 0.0041(14) -0.0012(12) 0.0006(14)
C29 0.0146(14) 0.0237(17) 0.0199(15) 0.0063(12) -0.0016(11) 0.0015(12)
C30 0.0137(14) 0.0303(18) 0.0245(16) -0.0030(13) 0.0008(12) 0.0030(13)
C31 0.0214(16) 0.052(2) 0.0252(17) -0.0036(16) 0.0020(13) 0.0020(16)
C32 0.0357(19) 0.035(2) 0.043(2) -0.0033(16) 0.0081(16) 0.0119(17)
C33 0.0243(15) 0.0231(16) 0.0136(14) -0.0010(12) -0.0050(12) 0.0017(13)
C34 0.0356(18) 0.0290(18) 0.0214(16) -0.0003(13) 0.0018(14) 0.0050(15)
C35 0.0329(18) 0.0284(18) 0.0199(16) -0.0035(13) -0.0075(13) 0.0061(14)
C36 0.0171(14) 0.0296(17) 0.0182(14) -0.0020(13) 0.0061(12) -0.0028(13)
C37 0.0211(16) 0.039(2) 0.0306(18) -0.0042(15) 0.0065(14) 0.0077(15)
C38 0.0277(17) 0.040(2) 0.0239(17) 0.0016(14) 0.0096(14) -0.0105(15)
C39 0.0247(16) 0.046(2) 0.0201(16) 0.0011(14) 0.0057(13) -0.0026(15)
N1 0.0114(11) 0.0152(12) 0.0135(11) -0.0024(9) -0.0006(9) -0.0019(9)
N2 0.0121(11) 0.0149(12) 0.0125(11) 0.0007(9) 0.0007(9) -0.0003(10)
N3 0.0164(11) 0.0180(12) 0.0172(12) 0.0009(10) -0.0004(9) 0.0007(10)
F1 0.0230(8) 0.0148(8) 0.0236(9) -0.0027(7) -0.0012(7) -0.0032(7)
F2 0.0286(9) 0.0256(10) 0.0234(9) -0.0050(7) -0.0017(7) 0.0066(8)
F3 0.0709(15) 0.0254(11) 0.0413(12) -0.0053(9) -0.0122(10) 0.0006(10)
F4 0.0325(10) 0.0391(11) 0.0260(10) -0.0001(8) 0.0085(8) 0.0038(9)
Nb1 0.01204(13) 0.01287(14) 0.01186(13) 0.00005(10) 0.00063(9) -0.00003(11)

loop_
_atom_type_symbol
_atom_type_description
_atom_type_scat_dispersion_real
_atom_type_scat_dispersion_imag
_atom_type_scat_source
C C 0.0033 0.0016 'International Tables Vol C Tables 4.2.6.8 and 6.1.1.4'
H H 0.0000 0.0000 'International Tables Vol C Tables 4.2.6.8 and 6.1.1.4'
N N 0.0061 0.0033 'International Tables Vol C Tables 4.2.6.8 and 6.1.1.4'
F F 0.0171 0.0103 'International Tables Vol C Tables 4.2.6.8 and 6.1.1.4'
Nb Nb -2.0727 0.6215 'International Tables Vol C Tables 4.2.6.8 and 6.1.1.4'

loop_
_geom_angle_atom_site_label_1
_geom_angle_atom_site_label_2
_geom_angle_atom_site_label_3
_geom_angle
C2 C1 C6 113.0(3)
C2 C1 Nb1 132.9(2)
C6 C1 Nb1 113.6(2)
F2 C2 C1 120.2(2)
F2 C2 C3 117.0(3)
C1 C2 C3 122.8(3)
F3 C3 C4 119.4(3)
F3 C3 C2 119.2(3)
C4 C3 C2 121.3(3)
C5 C4 C3 118.9(3)
C5 C4 H4 120.6
C3 C4 H4 120.6
C4 C5 C6 117.3(3)
C4 C5 H5 121.4
C6 C5 H5 121.4
F4 C6 C5 117.8(3)
F4 C6 C1 115.4(3)
C5 C6 C1 126.7(3)
C8 C7 H7A 109.5
C8 C7 H7B 109.5
H7A C7 H7B 109.5
C8 C7 H7C 109.5
H7A C7 H7C 109.5
H7B C7 H7C 109.5
N1 C8 C9 122.9(2)
N1 C8 C7 121.5(2)
C9 C8 C7 115.6(2)
C10 C9 C8 130.1(3)
C10 C9 H9 114.9
C8 C9 H9 114.9
N2 C10 C9 123.7(2)
N2 C10 C11 121.2(2)
C9 C10 C11 115.0(2)
C10 C11 H11A 109.5
C10 C11 H11B 109.5
H11A C11 H11B 109.5
C10 C11 H11C 109.5
H11A C11 H11C 109.5
H11B C11 H11C 109.5
C13 C12 C17 120.9(2)
C13 C12 N1 119.3(2)
C17 C12 N1 119.8(2)
C14 C13 C12 118.5(3)
C14 C13 C18 119.3(2)
C12 C13 C18 122.1(2)
C15 C14 C13 121.4(3)
C15 C14 H14 119.3
C13 C14 H14 119.3
C16 C15 C14 119.3(3)
C16 C15 H15 120.4
C14 C15 H15 120.4
C15 C16 C17 121.5(3)
C15 C16 H16 119.2
C17 C16 H16 119.2
C16 C17 C12 118.3(3)
C16 C17 C21 118.7(2)
C12 C17 C21 123.0(2)
C13 C18 C19 110.5(2)
C13 C18 C20 112.3(2)
C19 C18 C20 111.6(3)
C13 C18 H18 107.4
C19 C18 H18 107.4
C20 C18 H18 107.4
C18 C19 H19A 109.5
C18 C19 H19B 109.5
H19A C19 H19B 109.5
C18 C19 H19C 109.5
H19A C19 H19C 109.5
H19B C19 H19C 109.5
C18 C20 H20A 109.5
C18 C20 H20B 109.5
H20A C20 H20B 109.5
C18 C20 H20C 109.5
H20A C20 H20C 109.5
H20B C20 H20C 109.5
C17 C21 C23 109.7(2)
C17 C21 C22 112.8(3)
C23 C21 C22 110.4(2)
C17 C21 H21 108.0
C23 C21 H21 108.0
C22 C21 H21 108.0
C21 C22 H22A 109.5
C21 C22 H22B 109.5
H22A C22 H22B 109.5
C21 C22 H22C 109.5
H22A C22 H22C 109.5
H22B C22 H22C 109.5
C21 C23 H23A 109.5
C21 C23 H23B 109.5
H23A C23 H23B 109.5
C21 C23 H23C 109.5
H23A C23 H23C 109.5
H23B C23 H23C 109.5
C29 C24 C25 120.5(2)
C29 C24 N2 118.9(2)
C25 C24 N2 120.5(2)
C26 C25 C24 118.1(3)
C26 C25 C33 119.0(3)
C24 C25 C33 122.8(2)
C27 C26 C25 121.6(3)
C27 C26 H26 119.2
C25 C26 H26 119.2
C28 C27 C26 119.6(3)
C28 C27 H27 120.2
C26 C27 H27 120.2
C27 C28 C29 121.3(3)
C27 C28 H28 119.3
C29 C28 H28 119.3
C28 C29 C24 118.8(3)
C28 C29 C30 117.7(3)
C24 C29 C30 123.5(2)
C29 C30 C31 111.8(3)
C29 C30 C32 111.3(2)
C31 C30 C32 109.5(3)
C29 C30 H30 108.1
C31 C30 H30 108.1
C32 C30 H30 108.1
C30 C31 H31A 109.5
C30 C31 H31B 109.5
H31A C31 H31B 109.5
C30 C31 H31C 109.5
H31A C31 H31C 109.5
H31B C31 H31C 109.5
C30 C32 H32A 109.5
C30 C32 H32B 109.5
H32A C32 H32B 109.5
C30 C32 H32C 109.5
H32A C32 H32C 109.5
H32B C32 H32C 109.5
C35 C33 C25 112.3(2)
C35 C33 C34 108.6(2)
C25 C33 C34 111.6(2)
C35 C33 H33 108.0
C25 C33 H33 108.0
C34 C33 H33 108.0
C33 C34 H34A 109.5
C33 C34 H34B 109.5
H34A C34 H34B 109.5
C33 C34 H34C 109.5
H34A C34 H34C 109.5
H34B C34 H34C 109.5
C33 C35 H35A 109.5
C33 C35 H35B 109.5
H35A C35 H35B 109.5
C33 C35 H35C 109.5
H35A C35 H35C 109.5
H35B C35 H35C 109.5
N3 C36 C37 108.8(2)
N3 C36 C39 108.7(2)
C37 C36 C39 110.2(2)
N3 C36 C38 108.8(2)
C37 C36 C38 110.9(2)
C39 C36 C38 109.5(2)
C36 C37 H37A 109.5
C36 C37 H37B 109.5
H37A C37 H37B 109.5
C36 C37 H37C 109.5
H37A C37 H37C 109.5
H37B C37 H37C 109.5
C36 C38 H38A 109.5
C36 C38 H38B 109.5
H38A C38 H38B 109.5
C36 C38 H38C 109.5
H38A C38 H38C 109.5
H38B C38 H38C 109.5
C36 C39 H39A 109.5
C36 C39 H39B 109.5
H39A C39 H39B 109.5
C36 C39 H39C 109.5
H39A C39 H39C 109.5
H39B C39 H39C 109.5
C8 N1 C12 119.1(2)
C8 N1 Nb1 117.70(17)
C12 N1 Nb1 121.97(16)
C10 N2 C24 116.8(2)
C10 N2 Nb1 116.22(17)
C24 N2 Nb1 126.72(17)
C36 N3 Nb1 175.0(2)
N3 Nb1 F1 107.43(9)
N3 Nb1 N1 105.01(9)
F1 Nb1 N1 84.00(7)
N3 Nb1 N2 101.39(9)
F1 Nb1 N2 151.07(7)
N1 Nb1 N2 86.16(8)
N3 Nb1 C1 104.04(10)
F1 Nb1 C1 85.33(8)
N1 Nb1 C1 150.87(9)
N2 Nb1 C1 90.27(9)

loop_
_geom_bond_atom_site_label_1
_geom_bond_atom_site_label_2
_geom_bond_distance
C1 C2 1.375(4)
C1 C6 1.383(4)
C1 Nb1 2.246(3)
C2 F2 1.359(3)
C2 C3 1.382(4)
C3 F3 1.348(4)
C3 C4 1.371(5)
C4 C5 1.370(5)
C4 H4 0.9500
C5 C6 1.382(4)
C5 H5 0.9500
C6 F4 1.379(3)
C7 C8 1.509(4)
C7 H7A 0.9800
C7 H7B 0.9800
C7 H7C 0.9800
C8 N1 1.334(3)
C8 C9 1.409(4)
C9 C10 1.394(4)
C9 H9 0.9500
C10 N2 1.348(3)
C10 C11 1.518(4)
C11 H11A 0.9800
C11 H11B 0.9800
C11 H11C 0.9800
C12 C13 1.397(4)
C12 C17 1.407(4)
C12 N1 1.457(3)
C13 C14 1.391(4)
C13 C18 1.519(4)
C14 C15 1.384(4)
C14 H14 0.9500
C15 C16 1.382(4)
C15 H15 0.9500
C16 C17 1.389(4)
C16 H16 0.9500
C17 C21 1.521(4)
C18 C19 1.521(4)
C18 C20 1.531(4)
C18 H18 1.0000
C19 H19A 0.9800
C19 H19B 0.9800
C19 H19C 0.9800
C20 H20A 0.9800
C20 H20B 0.9800
C20 H20C 0.9800
C21 C23 1.529(4)
C21 C22 1.531(4)
C21 H21 1.0000
C22 H22A 0.9800
C22 H22B 0.9800
C22 H22C 0.9800
C23 H23A 0.9800
C23 H23B 0.9800
C23 H23C 0.9800
C24 C29 1.406(4)
C24 C25 1.411(4)
C24 N2 1.458(3)
C25 C26 1.390(4)
C25 C33 1.528(4)
C26 C27 1.383(4)
C26 H26 0.9500
C27 C28 1.375(4)
C27 H27 0.9500
C28 C29 1.389(4)
C28 H28 0.9500
C29 C30 1.527(4)
C30 C31 1.530(4)
C30 C32 1.533(4)
C30 H30 1.0000
C31 H31A 0.9800
C31 H31B 0.9800
C31 H31C 0.9800
C32 H32A 0.9800
C32 H32B 0.9800
C32 H32C 0.9800
C33 C35 1.527(4)
C33 C34 1.530(4)
C33 H33 1.0000
C34 H34A 0.9800
C34 H34B 0.9800
C34 H34C 0.9800
C35 H35A 0.9800
C35 H35B 0.9800
C35 H35C 0.9800
C36 N3 1.460(3)
C36 C37 1.524(4)
C36 C39 1.532(4)
C36 C38 1.531(4)
C37 H37A 0.9800
C37 H37B 0.9800
C37 H37C 0.9800
C38 H38A 0.9800
C38 H38B 0.9800
C38 H38C 0.9800
C39 H39A 0.9800
C39 H39B 0.9800
C39 H39C 0.9800
N1 Nb1 2.180(2)
N2 Nb1 2.194(2)
N3 Nb1 1.746(2)
F1 Nb1 1.9482(15)
